data_2011049
loop_
_publ_author_name
'Winicker, Dominik'
'Bolte, Michael'

_publ_section_title
;
 Diethyl
 9,10-dihydro-9,10-ethanoanthracene-11,12-<i>trans</i>-dicarboxylate
;
_journal_issue 6
_journal_name_full 'Acta Crystallographica Section C'
_journal_page_first e271
_journal_page_last e272
_journal_paper_doi 10.1107/S0108270100006867
_journal_volume 56
_journal_year 2000
_chemical_formula_moiety 'C22 H22 O4'
_chemical_formula_sum 'C22 H22 O4'
_chemical_formula_weight 350.40
_chemical_name_systematic ?
_space_group_IT_number 14
_symmetry_cell_setting monoclinic
_symmetry_space_group_name_Hall '-P 2yn'
_symmetry_space_group_name_H-M 'P 1 21/n 1'
_audit_creation_method SHELXL-97
_cell_angle_alpha 90.00
_cell_angle_beta 96.971(5)
_cell_angle_gamma 90.00
_cell_formula_units_Z 4
_cell_length_a 7.8786(7)
_cell_length_b 18.4170(10)
_cell_length_c 12.7580(10)
_cell_measurement_reflns_used 510
_cell_measurement_temperature 173(2)
_cell_measurement_theta_max 20
_cell_measurement_theta_min 1
_cell_volume 1837.5(2)
_computing_cell_refinement SMART
_computing_data_collection 'SMART (Siemens, 1995)'
_computing_data_reduction 'SAINT (Siemens, 1995)'
_computing_structure_refinement 'SHELXL97 (Sheldrick, 1997)'
_computing_structure_solution 'SHELXS97 (Sheldrick, 1990)'
_diffrn_ambient_temperature 173(2)
_diffrn_measured_fraction_theta_full .901
_diffrn_measured_fraction_theta_max .901
_diffrn_measurement_device_type 'Siemens CCD three-circle'
_diffrn_measurement_method \w
_diffrn_radiation_monochromator graphite
_diffrn_radiation_source 'fine-focus sealed tube'
_diffrn_radiation_type MoK\a
_diffrn_radiation_wavelength .71073
_diffrn_reflns_av_R_equivalents .023
_diffrn_reflns_av_sigmaI/netI .0128
_diffrn_reflns_limit_h_max 10
_diffrn_reflns_limit_h_min -9
_diffrn_reflns_limit_k_max 25
_diffrn_reflns_limit_k_min -22
_diffrn_reflns_limit_l_max 17
_diffrn_reflns_limit_l_min -17
_diffrn_reflns_number 34998
_diffrn_reflns_theta_full 29.62
_diffrn_reflns_theta_max 29.62
_diffrn_reflns_theta_min 1.95
_diffrn_standards_decay_% 0
_diffrn_standards_interval_time 1200
_diffrn_standards_number 123
_exptl_absorpt_coefficient_mu .086
_exptl_absorpt_correction_T_max .958
_exptl_absorpt_correction_T_min .942
_exptl_absorpt_correction_type empirical
_exptl_absorpt_process_details '(SADABS; Sheldrick, 1996)'
_exptl_crystal_colour colourless
_exptl_crystal_density_diffrn 1.267
_exptl_crystal_density_method 'not measured'
_exptl_crystal_description block
_exptl_crystal_F_000 744
_exptl_crystal_size_max .70
_exptl_crystal_size_mid .50
_exptl_crystal_size_min .50
_refine_diff_density_max .546
_refine_diff_density_min -.357
_refine_ls_extinction_coef .0147(16)
_refine_ls_extinction_method SHELXL97
_refine_ls_goodness_of_fit_ref 1.029
_refine_ls_hydrogen_treatment constr
_refine_ls_matrix_type full
_refine_ls_number_parameters 236
_refine_ls_number_reflns 4656
_refine_ls_number_restraints 0
_refine_ls_restrained_S_all 1.029
_refine_ls_R_factor_all .059
_refine_ls_R_factor_gt .050
_refine_ls_shift/su_max <0.001
_refine_ls_shift/su_mean .000
_refine_ls_structure_factor_coef Fsqd
_refine_ls_weighting_details 'calc w = 1/[\s^2^(Fo^2^)+(0.0648P)^2^+0.9045P] where P = (Fo^2^+2Fc^2^)/3'
_refine_ls_weighting_scheme calc
_refine_ls_wR_factor_ref .138
_reflns_number_gt 4052
_reflns_number_total 4656
_reflns_threshold_expression I>2\s(I)
_cod_data_source_file qa0300.cif
_cod_data_source_block I
_cod_depositor_comments
;
The following automatic conversions were performed:
'_symmetry_cell_setting' value 'Monoclinic' changed to 'monoclinic'
according to '/home/saulius/struct/CIF-dictionaries/cif_core.dic'
dictionary named 'cif_core.dic' version 2.4.1 from 2010-06-29.

Automatic conversion script
Id: cif_fix_enum 1527 2010-12-29 10:47:43Z saulius 

The following automatic conversions were performed:

'_symmetry_cell_setting' value 'Monoclinic' changed to 'monoclinic'
according to /home/saulius/struct/CIF-dictionaries/cif_core.dic
dictionary named 'cif_core.dic' version 2.4.1 from 2010-06-29.

Automatic conversion script
Id: cif_fix_values 1715 2011-07-08 13:25:40Z adriana 
;
_cod_original_sg_symbol_H-M 'P 21/n'
_cod_database_code 2011049
_cod_database_fobs_code 2011049

loop_
_symmetry_equiv_pos_as_xyz
'x, y, z'
'-x+1/2, y+1/2, -z+1/2'
'-x, -y, -z'
'x-1/2, -y-1/2, z-1/2'

loop_
_atom_site_label
_atom_site_fract_x
_atom_site_fract_y
_atom_site_fract_z
_atom_site_U_iso_or_equiv
_atom_site_adp_type
_atom_site_calc_flag
_atom_site_refinement_flags
_atom_site_occupancy
_atom_site_disorder_assembly
_atom_site_disorder_group
_atom_site_type_symbol
C1 .38111(16) .59519(7) .13420(9) .0240(3) Uani d . 1 . . C
H1 .3211 .5675 .0732 .029 Uiso calc R 1 . . H
C2 .43939(16) .66933(7) .10161(9) .0242(2) Uani d . 1 . . C
C3 .41512(17) .69909(8) .00107(10) .0297(3) Uani d . 1 . . C
H3 .3542 .6729 -.0557 .036 Uiso calc R 1 . . H
C4 .48097(19) .76782(8) -.01596(12) .0357(3) Uani d . 1 . . C
H4 .4668 .7881 -.0849 .043 Uiso calc R 1 . . H
C5 .56684(19) .80667(8) .06711(12) .0361(3) Uani d . 1 . . C
H5 .6092 .8539 .0551 .043 Uiso calc R 1 . . H
C6 .59141(18) .77681(7) .16847(11) .0313(3) Uani d . 1 . . C
H6 .6508 .8034 .2254 .038 Uiso calc R 1 . . H
C7 .52841(16) .70808(7) .18522(10) .0250(3) Uani d . 1 . . C
C8 .54884(16) .66680(7) .28887(9) .0245(3) Uani d . 1 . . C
H8 .6175 .6946 .3466 .029 Uiso calc R 1 . . H
C9 .63006(16) .59444(7) .26816(10) .0249(3) Uani d . 1 . . C
C10 .78081(17) .56647(8) .32041(11) .0314(3) Uani d . 1 . . C
H10 .8405 .5918 .3784 .038 Uiso calc R 1 . . H
C11 .84345(19) .50087(8) .28677(13) .0370(3) Uani d . 1 . . C
H11 .9475 .4817 .3212 .044 Uiso calc R 1 . . H
C12 .75461(19) .46345(8) .20331(12) .0363(3) Uani d . 1 . . C
H12 .7992 .4191 .1803 .044 Uiso calc R 1 . . H
C13 .60059(18) .49010(7) .15270(11) .0306(3) Uani d . 1 . . C
H13 .5384 .4635 .0969 .037 Uiso calc R 1 . . H
C14 .53918(16) .55603(7) .18489(10) .0248(3) Uani d . 1 . . C
C15 .26295(16) .60938(7) .22189(9) .0250(3) Uani d . 1 . . C
H15 .2269 .5614 .2484 .030 Uiso calc R 1 . . H
C16 .36417(16) .65043(7) .31507(9) .0242(3) Uani d . 1 . . C
H16 .3058 .6980 .3228 .029 Uiso calc R 1 . . H
C51 .10326(17) .65088(8) .17813(10) .0305(3) Uani d . 1 . . C
O51 .04149(14) .70085(7) .22068(9) .0466(3) Uani d . 1 . . O
O52 .03809(13) .62427(7) .08508(8) .0409(3) Uani d . 1 . . O
C53 -.1162(2) .65981(13) .03503(13) .0552(5) Uani d . 1 . . C
H53A -.2131 .6497 .0756 .066 Uiso calc R 1 . . H
H53B -.0986 .7130 .0335 .066 Uiso calc R 1 . . H
C54 -.1541(3) .63215(17) -.07192(17) .0811(9) Uani d . 1 . . C
H54A -.2564 .6563 -.1070 .122 Uiso calc R 1 . . H
H54B -.1743 .5797 -.0696 .122 Uiso calc R 1 . . H
H54C -.0571 .6418 -.1113 .122 Uiso calc R 1 . . H
C61 .36465(17) .60932(7) .41834(10) .0269(3) Uani d . 1 . . C
O61 .26785(15) .56111(6) .43353(8) .0416(3) Uani d . 1 . . O
O62 .48275(14) .63583(6) .49145(8) .0386(3) Uani d . 1 . . O
C63 .4992(2) .60234(11) .59578(12) .0467(4) Uani d . 1 . . C
H63A .4739 .5498 .5894 .056 Uiso calc R 1 . . H
H63B .4176 .6248 .6394 .056 Uiso calc R 1 . . H
C64 .6758(3) .61366(12) .64529(14) .0547(5) Uani d . 1 . . C
H64A .6902 .5917 .7158 .082 Uiso calc R 1 . . H
H64B .6995 .6658 .6513 .082 Uiso calc R 1 . . H
H64C .7554 .5910 .6018 .082 Uiso calc R 1 . . H

loop_
_atom_site_aniso_label
_atom_site_aniso_U_11
_atom_site_aniso_U_22
_atom_site_aniso_U_33
_atom_site_aniso_U_12
_atom_site_aniso_U_13
_atom_site_aniso_U_23
C1 .0256(6) .0248(6) .0215(5) .0004(4) .0027(4) -.0013(4)
C2 .0233(6) .0259(6) .0241(5) .0034(4) .0061(4) .0006(4)
C3 .0305(7) .0346(7) .0247(6) .0072(5) .0061(5) .0034(5)
C4 .0380(7) .0381(7) .0330(7) .0095(6) .0126(6) .0129(6)
C5 .0383(8) .0280(7) .0447(8) .0021(5) .0159(6) .0089(6)
C6 .0327(7) .0265(6) .0362(7) -.0014(5) .0099(5) -.0003(5)
C7 .0247(6) .0256(6) .0255(6) .0013(5) .0066(4) .0008(4)
C8 .0257(6) .0261(6) .0217(5) -.0034(5) .0027(4) -.0010(4)
C9 .0254(6) .0261(6) .0239(5) -.0013(5) .0055(5) .0032(4)
C10 .0268(6) .0354(7) .0312(6) -.0031(5) .0007(5) .0067(5)
C11 .0284(7) .0377(8) .0448(8) .0056(6) .0039(6) .0130(6)
C12 .0382(8) .0288(7) .0435(8) .0088(6) .0111(6) .0054(6)
C13 .0355(7) .0264(6) .0306(6) .0018(5) .0070(5) .0010(5)
C14 .0258(6) .0249(6) .0242(5) .0004(5) .0055(5) .0023(4)
C15 .0251(6) .0281(6) .0221(5) -.0022(5) .0037(4) -.0008(4)
C16 .0260(6) .0263(6) .0207(5) .0004(5) .0041(4) -.0005(4)
C51 .0243(6) .0435(8) .0242(6) -.0007(5) .0056(5) -.0006(5)
O51 .0389(6) .0605(8) .0391(6) .0175(5) -.0004(5) -.0109(5)
O52 .0257(5) .0651(7) .0304(5) .0070(5) -.0023(4) -.0115(5)
C53 .0289(8) .0993(15) .0356(8) .0193(9) -.0038(6) -.0097(9)
C54 .0559(12) .137(2) .0459(11) .0379(14) -.0131(9) -.0235(13)
C61 .0279(6) .0314(6) .0223(5) .0022(5) .0064(5) -.0002(5)
O61 .0510(7) .0448(6) .0294(5) -.0144(5) .0061(4) .0047(4)
O62 .0374(6) .0547(7) .0225(5) -.0114(5) -.0009(4) .0068(4)
C63 .0413(8) .0735(12) .0247(7) -.0029(8) .0010(6) .0151(7)
C64 .0564(11) .0637(12) .0396(9) -.0084(9) -.0120(8) .0080(8)

loop_
_atom_type_symbol
_atom_type_description
_atom_type_scat_dispersion_real
_atom_type_scat_dispersion_imag
_atom_type_scat_source
C C .0033 .0016 'International Tables Vol C Tables 4.2.6.8 and 6.1.1.4'
H H .0000 .0000 'International Tables Vol C Tables 4.2.6.8 and 6.1.1.4'
O O .0106 .0060 'International Tables Vol C Tables 4.2.6.8 and 6.1.1.4'

loop_
_geom_angle_atom_site_label_1
_geom_angle_atom_site_label_2
_geom_angle_atom_site_label_3
_geom_angle
C14 C1 C2 106.59(10)
C14 C1 C15 107.73(10)
C2 C1 C15 105.82(10)
C14 C1 H1 112.1
C2 C1 H1 112.1
C15 C1 H1 112.1
C3 C2 C7 120.25(12)
C3 C2 C1 126.71(12)
C7 C2 C1 113.02(10)
C2 C3 C4 119.38(13)
C2 C3 H3 120.3
C4 C3 H3 120.3
C5 C4 C3 120.38(13)
C5 C4 H4 119.8
C3 C4 H4 119.8
C4 C5 C6 120.32(13)
C4 C5 H5 119.8
C6 C5 H5 119.8
C7 C6 C5 119.37(13)
C7 C6 H6 120.3
C5 C6 H6 120.3
C6 C7 C2 120.27(12)
C6 C7 C8 126.18(12)
C2 C7 C8 113.54(11)
C9 C8 C7 106.93(10)
C9 C8 C16 106.96(10)
C7 C8 C16 106.28(10)
C9 C8 H8 112.1
C7 C8 H8 112.1
C16 C8 H8 112.1
C10 C9 C14 120.40(12)
C10 C9 C8 126.67(12)
C14 C9 C8 112.90(11)
C9 C10 C11 119.24(13)
C9 C10 H10 120.4
C11 C10 H10 120.4
C12 C11 C10 120.26(13)
C12 C11 H11 119.9
C10 C11 H11 119.9
C11 C12 C13 120.76(13)
C11 C12 H12 119.6
C13 C12 H12 119.6
C14 C13 C12 119.13(13)
C14 C13 H13 120.4
C12 C13 H13 120.4
C13 C14 C9 120.17(12)
C13 C14 C1 126.05(12)
C9 C14 C1 113.70(11)
C51 C15 C16 111.31(11)
C51 C15 C1 111.10(10)
C16 C15 C1 109.63(10)
C51 C15 H15 108.2
C16 C15 H15 108.2
C1 C15 H15 108.2
C61 C16 C15 111.71(10)
C61 C16 C8 112.18(10)
C15 C16 C8 109.69(10)
C61 C16 H16 107.7
C15 C16 H16 107.7
C8 C16 H16 107.7
O51 C51 O52 123.55(13)
O51 C51 C15 125.61(12)
O52 C51 C15 110.84(12)
C51 O52 C53 115.91(12)
C54 C53 O52 108.61(15)
C54 C53 H53A 110.0
O52 C53 H53A 110.0
C54 C53 H53B 110.0
O52 C53 H53B 110.0
H53A C53 H53B 108.3
C53 C54 H54A 109.5
C53 C54 H54B 109.5
H54A C54 H54B 109.5
C53 C54 H54C 109.5
H54A C54 H54C 109.5
H54B C54 H54C 109.5
O61 C61 O62 124.25(12)
O61 C61 C16 124.99(12)
O62 C61 C16 110.71(11)
C61 O62 C63 117.56(12)
O62 C63 C64 107.85(14)
O62 C63 H63A 110.1
C64 C63 H63A 110.1
O62 C63 H63B 110.1
C64 C63 H63B 110.1
H63A C63 H63B 108.4
C63 C64 H64A 109.5
C63 C64 H64B 109.5
H64A C64 H64B 109.5
C63 C64 H64C 109.5
H64A C64 H64C 109.5
H64B C64 H64C 109.5

loop_
_geom_bond_atom_site_label_1
_geom_bond_atom_site_label_2
_geom_bond_site_symmetry_2
_geom_bond_distance
_geom_bond_publ_flag
C1 C14 . 1.5145(17) ?
C1 C2 . 1.5149(17) ?
C1 C15 . 1.5619(17) ?
C1 H1 . 1.0000 ?
C2 C3 . 1.3866(17) ?
C2 C7 . 1.3991(17) ?
C3 C4 . 1.395(2) ?
C3 H3 . .9500 ?
C4 C5 . 1.385(2) ?
C4 H4 . .9500 ?
C5 C6 . 1.397(2) ?
C5 H5 . .9500 ?
C6 C7 . 1.3857(18) ?
C6 H6 . .9500 ?
C7 C8 . 1.5169(17) ?
C8 C9 . 1.5153(17) ?
C8 C16 . 1.5613(17) ?
C8 H8 . 1.0000 ?
C9 C10 . 1.3885(18) ?
C9 C14 . 1.3991(17) ?
C10 C11 . 1.392(2) ?
C10 H10 . .9500 ?
C11 C12 . 1.385(2) ?
C11 H11 . .9500 ?
C12 C13 . 1.393(2) ?
C12 H12 . .9500 ?
C13 C14 . 1.3874(18) ?
C13 H13 . .9500 ?
C15 C51 . 1.5193(18) ?
C15 C16 . 1.5461(17) ?
C15 H15 . 1.0000 ?
C16 C61 . 1.5191(17) ?
C16 H16 . 1.0000 ?
C51 O51 . 1.2012(18) ?
C51 O52 . 1.3286(16) ?
O52 C53 . 1.4580(19) ?
C53 C54 . 1.453(3) ?
C53 H53A . .9900 ?
C53 H53B . .9900 ?
C54 H54A . .9800 ?
C54 H54B . .9800 ?
C54 H54C . .9800 ?
C61 O61 . 1.2013(17) ?
C61 O62 . 1.3280(16) ?
O62 C63 . 1.4584(17) ?
C63 C64 . 1.472(2) ?
C63 H63A . .9900 ?
C63 H63B . .9900 ?
C64 H64A . .9800 ?
C64 H64B . .9800 ?
C64 H64C . .9800 ?

loop_
_geom_torsion_atom_site_label_1
_geom_torsion_atom_site_label_2
_geom_torsion_atom_site_label_3
_geom_torsion_atom_site_label_4
_geom_torsion
C14 C1 C2 C3 123.71(13)
C15 C1 C2 C3 -121.78(13)
C14 C1 C2 C7 -55.12(13)
C15 C1 C2 C7 59.39(13)
C7 C2 C3 C4 .30(19)
C1 C2 C3 C4 -178.45(12)
C2 C3 C4 C5 -1.3(2)
C3 C4 C5 C6 1.3(2)
C4 C5 C6 C7 -.3(2)
C5 C6 C7 C2 -.7(2)
C5 C6 C7 C8 177.83(12)
C3 C2 C7 C6 .70(19)
C1 C2 C7 C6 179.61(11)
C3 C2 C7 C8 -178.01(11)
C1 C2 C7 C8 .91(15)
C6 C7 C8 C9 -124.54(13)
C2 C7 C8 C9 54.08(14)
C6 C7 C8 C16 121.47(13)
C2 C7 C8 C16 -59.91(13)
C7 C8 C9 C10 123.60(13)
C16 C8 C9 C10 -122.87(13)
C7 C8 C9 C14 -54.46(13)
C16 C8 C9 C14 59.06(13)
C14 C9 C10 C11 2.06(19)
C8 C9 C10 C11 -175.87(12)
C9 C10 C11 C12 -1.1(2)
C10 C11 C12 C13 -.9(2)
C11 C12 C13 C14 1.9(2)
C12 C13 C14 C9 -.94(19)
C12 C13 C14 C1 175.69(12)
C10 C9 C14 C13 -1.05(19)
C8 C9 C14 C13 177.15(11)
C10 C9 C14 C1 -178.07(11)
C8 C9 C14 C1 .13(15)
C2 C1 C14 C13 -122.06(13)
C15 C1 C14 C13 124.74(13)
C2 C1 C14 C9 54.75(13)
C15 C1 C14 C9 -58.45(13)
C14 C1 C15 C51 178.15(10)
C2 C1 C15 C51 64.43(13)
C14 C1 C15 C16 54.70(13)
C2 C1 C15 C16 -59.02(12)
C51 C15 C16 C61 113.84(12)
C1 C15 C16 C61 -122.84(11)
C51 C15 C16 C8 -121.13(11)
C1 C15 C16 C8 2.20(14)
C9 C8 C16 C61 66.45(12)
C7 C8 C16 C61 -179.59(10)
C9 C8 C16 C15 -58.32(12)
C7 C8 C16 C15 55.65(13)
C16 C15 C51 O51 -14.2(2)
C1 C15 C51 O51 -136.67(15)
C16 C15 C51 O52 166.16(11)
C1 C15 C51 O52 43.68(15)
O51 C51 O52 C53 .3(2)
C15 C51 O52 C53 179.97(14)
C51 O52 C53 C54 171.00(19)
C15 C16 C61 O61 -17.07(19)
C8 C16 C61 O61 -140.71(14)
C15 C16 C61 O62 165.42(11)
C8 C16 C61 O62 41.78(15)
O61 C61 O62 C63 2.2(2)
C16 C61 O62 C63 179.73(13)
C61 O62 C63 C64 153.80(15)

loop_
_cod_related_entry_id
_cod_related_entry_database
_cod_related_entry_code
1 ChemSpider 242704
